data_7150617
loop_
_publ_author_name
'Jarowski, Peter D.'
'Wu, Yi-Lin'
'Boudon, Corinne'
'Gisselbrecht, Jean-Paul'
'Gross, Maurice'
'Schweizer, W. Bernd'
'Diederich, Fran\,cois'

_publ_section_title
;
 New donor--acceptor chromophores by formal [2+2] cycloaddition of
 donor-substituted alkynes to dicyanovinyl derivatives
;
_journal_issue 7
_journal_name_full 'Organic &amp; Biomolecular Chemistry'
_journal_page_first 1312
_journal_page_last 1322
_journal_paper_doi 10.1039/b821230a
_journal_volume 7
_journal_year 2009
_chemical_compound_source 'LOC ETH Zurich'
_chemical_formula_moiety 'C21 H19 N3 O '
_chemical_formula_sum 'C21 H19 N3 O'
_chemical_formula_weight 329.403
_chemical_name_common
;2-(1-(4-(dimethylamino)phenyl)-3-(4-
methoxyphenyl)allylidene)propanedinitrile
;
_chemical_name_systematic
;
2-(1-(4-(dimethylamino)phenyl)-3-(4-methoxyphenyl)allylidene)propanedinitrile
;
_space_group_IT_number 2
_symmetry_cell_setting triclinic
_symmetry_space_group_name_Hall '-P 1'
_symmetry_space_group_name_H-M 'P -1'
_atom_sites_solution_primary direct
_atom_sites_solution_secondary difmap
_cell_angle_alpha 104.702(2)
_cell_angle_beta 90.581(2)
_cell_angle_gamma 104.638(2)
_cell_formula_units_Z 4
_cell_length_a 7.8176(2)
_cell_length_b 15.0473(4)
_cell_length_c 16.0532(5)
_cell_measurement_reflns_used 16543
_cell_measurement_temperature 203
_cell_measurement_theta_max 25.028
_cell_measurement_theta_min 2.425
_cell_volume 1761.71(9)
_computing_cell_refinement 'HKL Scalepack (Otwinowski & Minor 1997)'
_computing_data_collection KappaCCD
_computing_data_reduction 'Denzo and Scalepak (Otwinowski & Minor, 1997)'
_computing_structure_refinement 'SHELXL-97 (Sheldrick, 1997)'
_computing_structure_solution 'SIR97(Altomare et al., J. Appl. Cryst.,1999)'
_diffrn_measured_fraction_theta_full 0.963
_diffrn_measured_fraction_theta_max 0.963
_diffrn_measurement_device KappaCCD
_diffrn_measurement_method CCD
_diffrn_orient_matrix_type X=UH
_diffrn_orient_matrix_UB_11 0.09883
_diffrn_orient_matrix_UB_12 0.04275
_diffrn_orient_matrix_UB_13 0.07743
_diffrn_orient_matrix_UB_21 -0.00857
_diffrn_orient_matrix_UB_22 -0.03408
_diffrn_orient_matrix_UB_23 0.06196
_diffrn_orient_matrix_UB_31 0.03460
_diffrn_orient_matrix_UB_32 -0.05429
_diffrn_orient_matrix_UB_33 -0.00540
_diffrn_radiation_source 'fine-focus sealed tube'
_diffrn_radiation_type ' MoK\a'
_diffrn_radiation_wavelength_id all
_diffrn_reflns_av_R_equivalents 0.041
_diffrn_reflns_limit_h_max 7
_diffrn_reflns_limit_h_min -9
_diffrn_reflns_limit_k_max 17
_diffrn_reflns_limit_k_min -17
_diffrn_reflns_limit_l_max 19
_diffrn_reflns_limit_l_min -19
_diffrn_reflns_number 10655
_diffrn_reflns_theta_full 25.19
_diffrn_reflns_theta_max 25.19
_diffrn_reflns_theta_min 2.63
_exptl_absorpt_coefficient_mu 0.078
_exptl_absorpt_correction_type none
_exptl_crystal_colour Cinnabar
_exptl_crystal_density_diffrn 1.242
_exptl_crystal_density_method 'not measured'
_exptl_crystal_description plate
_exptl_crystal_F_000 696.0
_exptl_crystal_size_max .3
_exptl_crystal_size_mid .2
_exptl_crystal_size_min .006
_refine_diff_density_max 0.152
_refine_diff_density_min -0.168
_refine_diff_density_rms 0.044
_refine_ls_extinction_coef 0.034(4)
_refine_ls_extinction_expression Fc^*^=kFc[1+0.001xFc^2^\l^3^/sin(2\q)]^-1/4^
_refine_ls_extinction_method SHELXL
_refine_ls_goodness_of_fit_ref 0.988
_refine_ls_hydrogen_treatment refall
_refine_ls_matrix_type full
_refine_ls_number_parameters 604
_refine_ls_number_reflns 6111
_refine_ls_number_restraints 0
_refine_ls_restrained_S_all 0.988
_refine_ls_R_factor_all 0.0624
_refine_ls_R_factor_gt 0.0445
_refine_ls_shift/su_max 0.002
_refine_ls_shift/su_mean 0.000
_refine_ls_structure_factor_coef Fsqd
_refine_ls_weighting_details 'calc w=1/[\s^2^(Fo^2^)+ (0.1000P)^2^+0.0000P] where P=(Fo^2^+2Fc^2^)/3'
_refine_ls_weighting_scheme calc
_refine_ls_wR_factor_gt 0.1259
_refine_ls_wR_factor_ref 0.1433
_reflns_number_gt 4731
_reflns_number_total 6111
_reflns_threshold_expression >2sigma(I)
_cod_data_source_file b821230a.txt
_cod_data_source_block 3g
_cod_depositor_comments
;
The following automatic conversions were performed:
'_symmetry_cell_setting' value 'Triclinic' changed to 'triclinic'
according to '/home/saulius/struct/CIF-dictionaries/cif_core.dic'
dictionary named 'cif_core.dic' version 2.4.1 from 2010-06-29.

Automatic conversion script
Id: cif_fix_enum 1527 2010-12-29 10:47:43Z saulius 
;
_cod_original_sg_symbol_H-M 'P -1 '
_cod_original_formula_sum 'C21 H19 N3 O '
_cod_database_code 7150617

loop_
_symmetry_equiv_pos_as_xyz
+X,+Y,+Z
-X,-Y,-Z

loop_
_atom_site_label
_atom_site_type_symbol
_atom_site_fract_x
_atom_site_fract_y
_atom_site_fract_z
_atom_site_U_iso_or_equiv
_atom_site_adp_type
_atom_site_occupancy
_atom_site_symmetry_multiplicity
_atom_site_calc_flag
_atom_site_refinement_flags
_atom_site_disorder_assembly
_atom_site_disorder_group
O11 O 0.22312(19) 0.92393(10) 0.93357(10) 0.0538(4) Uani 1 1 d . . .
O36 O 0.71457(19) 0.91862(10) 0.77344(9) 0.0520(4) Uani 1 1 d . . .
N19 N -0.3336(2) 0.13079(11) 0.61061(10) 0.0474(4) Uani 1 1 d . . .
N23 N -0.5630(2) 0.20331(13) 1.00297(11) 0.0520(4) Uani 1 1 d . . .
N25 N -0.3597(3) 0.49646(13) 1.15168(11) 0.0572(5) Uani 1 1 d . . .
N44 N 0.1719(2) 0.13078(11) 0.71277(10) 0.0467(4) Uani 1 1 d . . .
N48 N -0.0698(2) 0.19885(13) 0.34938(12) 0.0555(5) Uani 1 1 d . . .
N50 N 0.1346(3) 0.49234(13) 0.34256(11) 0.0557(5) Uani 1 1 d . . .
C1 C -0.3828(2) 0.37288(13) 1.00451(11) 0.0383(4) Uani 1 1 d . . .
C2 C -0.3085(2) 0.40000(13) 0.93404(11) 0.0370(4) Uani 1 1 d . . .
C3 C -0.2260(2) 0.50010(13) 0.94320(12) 0.0397(4) Uani 1 1 d . . .
C4 C -0.1144(2) 0.53604(13) 0.88974(12) 0.0388(4) Uani 1 1 d . . .
C5 C -0.0306(2) 0.63646(13) 0.89977(11) 0.0370(4) Uani 1 1 d . . .
C6 C -0.0714(3) 0.70942(13) 0.96343(12) 0.0421(4) Uani 1 1 d . . .
C7 C 0.0132(3) 0.80341(14) 0.97184(12) 0.0444(4) Uani 1 1 d . . .
C8 C 0.1453(2) 0.82846(13) 0.91791(12) 0.0409(4) Uani 1 1 d . . .
C9 C 0.1855(2) 0.75797(14) 0.85287(12) 0.0417(4) Uani 1 1 d . . .
C10 C 0.0976(2) 0.66382(14) 0.84405(12) 0.0411(4) Uani 1 1 d . . .
C12 C 0.3728(3) 0.95162(18) 0.88642(18) 0.0598(6) Uani 1 1 d . . .
C13 C -0.3147(2) 0.32924(12) 0.85122(11) 0.0349(4) Uani 1 1 d . . .
C14 C -0.3535(2) 0.34906(13) 0.77349(11) 0.0380(4) Uani 1 1 d . . .
C15 C -0.3607(2) 0.28376(13) 0.69515(11) 0.0393(4) Uani 1 1 d . . .
C16 C -0.3279(2) 0.19534(12) 0.68965(11) 0.0370(4) Uani 1 1 d . . .
C17 C -0.2912(2) 0.17456(13) 0.76786(12) 0.0392(4) Uani 1 1 d . . .
C18 C -0.2843(2) 0.24033(13) 0.84595(12) 0.0383(4) Uani 1 1 d . . .
C20 C -0.3122(3) 0.16522(18) 0.53401(13) 0.0528(5) Uani 1 1 d . . .
C21 C -0.2892(4) 0.04234(16) 0.60594(16) 0.0561(5) Uani 1 1 d . . .
C22 C -0.4808(2) 0.27814(14) 1.00218(11) 0.0405(4) Uani 1 1 d . . .
C24 C -0.3695(3) 0.44129(14) 1.08640(12) 0.0433(4) Uani 1 1 d . . .
C26 C 0.1104(2) 0.36844(13) 0.43050(11) 0.0378(4) Uani 1 1 d . . .
C27 C 0.1843(2) 0.39546(12) 0.51449(11) 0.0358(4) Uani 1 1 d . . .
C28 C 0.2681(2) 0.49575(13) 0.55361(12) 0.0393(4) Uani 1 1 d . . .
C29 C 0.3820(2) 0.53115(13) 0.62381(12) 0.0377(4) Uani 1 1 d . . .
C30 C 0.4667(2) 0.63157(12) 0.66312(11) 0.0363(4) Uani 1 1 d . . .
C31 C 0.5888(2) 0.65801(13) 0.73433(12) 0.0400(4) Uani 1 1 d . . .
C32 C 0.6757(2) 0.75233(14) 0.77316(12) 0.0417(4) Uani 1 1 d . . .
C33 C 0.6381(2) 0.82313(13) 0.74083(12) 0.0396(4) Uani 1 1 d . . .
C34 C 0.5131(3) 0.79879(14) 0.67099(12) 0.0444(4) Uani 1 1 d . . .
C35 C 0.4301(3) 0.70503(13) 0.63256(12) 0.0422(4) Uani 1 1 d . . .
C37 C 0.8465(4) 0.94612(19) 0.84349(18) 0.0661(7) Uani 1 1 d . . .
C38 C 0.1791(2) 0.32574(12) 0.56415(11) 0.0351(4) Uani 1 1 d . . .
C39 C 0.2082(2) 0.23632(13) 0.52766(12) 0.0388(4) Uani 1 1 d . . .
C40 C 0.2045(2) 0.17217(13) 0.57589(12) 0.0402(4) Uani 1 1 d . . .
C41 C 0.1730(2) 0.19418(12) 0.66381(11) 0.0368(4) Uani 1 1 d . . .
C42 C 0.1405(2) 0.28297(13) 0.70004(12) 0.0381(4) Uani 1 1 d . . .
C43 C 0.1437(2) 0.34668(13) 0.65159(11) 0.0377(4) Uani 1 1 d . . .
C45 C 0.2045(3) 0.03942(16) 0.67415(17) 0.0559(6) Uani 1 1 d . . .
C46 C 0.1968(3) 0.16584(18) 0.80580(14) 0.0532(5) Uani 1 1 d . . .
C47 C 0.0117(3) 0.27337(14) 0.38657(12) 0.0416(4) Uani 1 1 d . . .
C49 C 0.1239(3) 0.43681(13) 0.38109(12) 0.0418(4) Uani 1 1 d . . .
H29 H 0.416(3) 0.4894(15) 0.6545(12) 0.044(5) Uiso 1 1 d . . .
H39 H 0.237(3) 0.2217(14) 0.4673(13) 0.043(5) Uiso 1 1 d . . .
H31 H 0.609(3) 0.6082(15) 0.7560(13) 0.050(6) Uiso 1 1 d . . .
H18 H -0.251(3) 0.2252(14) 0.8992(13) 0.043(5) Uiso 1 1 d . . .
H4 H -0.085(3) 0.4905(15) 0.8404(14) 0.049(5) Uiso 1 1 d . . .
H6 H -0.161(3) 0.6934(14) 1.0036(13) 0.042(5) Uiso 1 1 d . . .
H15 H -0.390(2) 0.3014(13) 0.6426(12) 0.037(5) Uiso 1 1 d . . .
H42 H 0.118(3) 0.3007(14) 0.7594(13) 0.043(5) Uiso 1 1 d . . .
H43 H 0.116(2) 0.4060(15) 0.6794(12) 0.040(5) Uiso 1 1 d . . .
H14 H -0.387(3) 0.4089(15) 0.7744(12) 0.043(5) Uiso 1 1 d . . .
H28 H 0.240(3) 0.5369(15) 0.5207(13) 0.047(5) Uiso 1 1 d . . .
H10 H 0.126(2) 0.6130(14) 0.7988(12) 0.036(5) Uiso 1 1 d . . .
H3 H -0.248(3) 0.5443(16) 0.9965(14) 0.053(6) Uiso 1 1 d . . .
H35 H 0.347(3) 0.6904(15) 0.5805(15) 0.054(6) Uiso 1 1 d . . .
H32 H 0.758(3) 0.7682(14) 0.8238(13) 0.041(5) Uiso 1 1 d . . .
H46 H 0.208(3) 0.1141(19) 0.8313(16) 0.073(7) Uiso 1 1 d . . .
H34 H 0.490(3) 0.8507(18) 0.6470(15) 0.068(7) Uiso 1 1 d . . .
H20 H -0.209(4) 0.220(2) 0.5416(17) 0.083(8) Uiso 1 1 d . . .
H7 H -0.021(3) 0.8571(17) 1.0162(16) 0.064(6) Uiso 1 1 d . . .
H17 H -0.270(2) 0.1136(14) 0.7669(12) 0.037(5) Uiso 1 1 d . . .
H40 H 0.225(3) 0.1090(16) 0.5475(14) 0.050(5) Uiso 1 1 d . . .
H20B H -0.418(4) 0.1889(18) 0.5177(16) 0.070(7) Uiso 1 1 d . . .
H45A H 0.125(4) 0.004(2) 0.6187(19) 0.079(8) Uiso 1 1 d . . .
H46B H 0.090(3) 0.1868(17) 0.8310(15) 0.065(7) Uiso 1 1 d . . .
H9 H 0.271(3) 0.7751(15) 0.8138(14) 0.052(6) Uiso 1 1 d . . .
H20C H -0.301(4) 0.114(2) 0.4840(19) 0.081(8) Uiso 1 1 d . . .
H37A H 0.804(4) 0.929(2) 0.8953(18) 0.077(8) Uiso 1 1 d . . .
H12A H 0.409(3) 1.0205(18) 0.9075(15) 0.060(6) Uiso 1 1 d . . .
H21A H -0.341(4) -0.0019(19) 0.5480(18) 0.076(7) Uiso 1 1 d . . .
H21B H -0.355(4) 0.009(2) 0.6487(18) 0.083(8) Uiso 1 1 d . . .
H12B H 0.345(4) 0.9358(19) 0.8231(19) 0.081(8) Uiso 1 1 d . . .
H46C H 0.285(4) 0.2284(19) 0.8250(16) 0.070(7) Uiso 1 1 d . . .
H45B H 0.183(4) 0.003(2) 0.714(2) 0.096(9) Uiso 1 1 d . . .
H12C H 0.465(3) 0.9186(18) 0.8957(16) 0.068(7) Uiso 1 1 d . . .
H37B H 0.884(4) 1.017(2) 0.8570(18) 0.088(8) Uiso 1 1 d . . .
H45C H 0.333(4) 0.0464(18) 0.6572(16) 0.072(7) Uiso 1 1 d . . .
H37C H 0.950(4) 0.919(2) 0.824(2) 0.098(10) Uiso 1 1 d . . .
H21C H -0.163(5) 0.045(2) 0.614(2) 0.099(10) Uiso 1 1 d . . .

loop_
_atom_site_aniso_label
_atom_site_aniso_U_11
_atom_site_aniso_U_22
_atom_site_aniso_U_33
_atom_site_aniso_U_23
_atom_site_aniso_U_13
_atom_site_aniso_U_12
O11 0.0545(8) 0.0388(8) 0.0605(9) 0.0084(6) 0.0049(7) 0.0034(6)
O36 0.0574(8) 0.0368(7) 0.0522(8) 0.0101(6) -0.0092(6) -0.0025(6)
N19 0.0620(10) 0.0397(9) 0.0356(9) 0.0029(7) 0.0066(7) 0.0114(8)
N23 0.0576(10) 0.0475(11) 0.0481(10) 0.0132(8) 0.0072(8) 0.0082(8)
N25 0.0764(13) 0.0519(11) 0.0406(10) 0.0045(9) 0.0087(9) 0.0198(9)
N44 0.0604(10) 0.0386(9) 0.0443(9) 0.0157(7) 0.0039(7) 0.0139(7)
N48 0.0637(11) 0.0420(10) 0.0518(10) 0.0065(8) -0.0076(8) 0.0045(9)
N50 0.0748(12) 0.0473(10) 0.0489(10) 0.0197(9) 0.0042(9) 0.0158(9)
C1 0.0431(10) 0.0388(10) 0.0325(9) 0.0072(7) 0.0007(7) 0.0121(8)
C2 0.0376(9) 0.0389(10) 0.0340(9) 0.0081(8) -0.0012(7) 0.0110(7)
C3 0.0462(10) 0.0373(10) 0.0321(9) 0.0035(8) -0.0011(8) 0.0106(8)
C4 0.0394(9) 0.0383(10) 0.0357(10) 0.0051(8) -0.0029(8) 0.0097(8)
C5 0.0383(9) 0.0379(10) 0.0323(9) 0.0064(7) -0.0028(7) 0.0085(8)
C6 0.0450(10) 0.0406(10) 0.0374(10) 0.0069(8) 0.0038(8) 0.0088(8)
C7 0.0495(11) 0.0393(11) 0.0393(10) 0.0025(8) 0.0014(8) 0.0106(9)
C8 0.0433(10) 0.0364(10) 0.0402(10) 0.0091(8) -0.0051(8) 0.0072(8)
C9 0.0409(10) 0.0441(11) 0.0382(10) 0.0110(8) 0.0012(8) 0.0080(8)
C10 0.0460(10) 0.0412(11) 0.0341(9) 0.0055(8) 0.0002(8) 0.0126(8)
C12 0.0627(14) 0.0439(13) 0.0699(16) 0.0194(12) 0.0090(12) 0.0043(11)
C13 0.0374(9) 0.0348(9) 0.0318(9) 0.0092(7) 0.0017(7) 0.0078(7)
C14 0.0452(10) 0.0316(9) 0.0365(10) 0.0095(8) -0.0011(8) 0.0084(8)
C15 0.0468(10) 0.0359(10) 0.0327(9) 0.0105(8) -0.0012(8) 0.0053(8)
C16 0.0360(9) 0.0359(10) 0.0352(9) 0.0070(7) 0.0042(7) 0.0046(7)
C17 0.0432(10) 0.0356(10) 0.0401(10) 0.0110(8) 0.0044(8) 0.0119(8)
C18 0.0425(10) 0.0395(10) 0.0348(9) 0.0119(8) 0.0028(7) 0.0125(8)
C20 0.0597(13) 0.0589(14) 0.0324(10) 0.0050(10) 0.0073(9) 0.0091(11)
C21 0.0659(15) 0.0425(12) 0.0526(13) -0.0022(10) 0.0049(11) 0.0165(10)
C22 0.0439(10) 0.0465(11) 0.0312(9) 0.0092(8) 0.0040(7) 0.0133(9)
C24 0.0504(11) 0.0441(11) 0.0365(10) 0.0115(9) 0.0057(8) 0.0138(8)
C26 0.0419(9) 0.0350(10) 0.0360(9) 0.0102(8) 0.0053(7) 0.0083(8)
C27 0.0364(9) 0.0354(9) 0.0359(9) 0.0101(7) 0.0074(7) 0.0092(7)
C28 0.0460(10) 0.0348(9) 0.0382(10) 0.0135(8) 0.0063(8) 0.0084(8)
C29 0.0393(9) 0.0338(10) 0.0407(10) 0.0136(8) 0.0057(8) 0.0070(8)
C30 0.0391(9) 0.0351(10) 0.0349(9) 0.0117(8) 0.0063(7) 0.0076(7)
C31 0.0438(10) 0.0392(10) 0.0395(10) 0.0149(8) 0.0064(8) 0.0108(8)
C32 0.0393(10) 0.0452(11) 0.0378(10) 0.0117(8) -0.0006(8) 0.0058(8)
C33 0.0431(10) 0.0327(9) 0.0380(10) 0.0091(8) 0.0049(8) 0.0016(8)
C34 0.0519(11) 0.0353(10) 0.0443(11) 0.0140(8) -0.0021(8) 0.0052(8)
C35 0.0472(10) 0.0377(10) 0.0385(10) 0.0110(8) -0.0036(8) 0.0049(8)
C37 0.0706(16) 0.0467(14) 0.0639(16) 0.0097(12) -0.0220(13) -0.0087(12)
C38 0.0371(9) 0.0311(9) 0.0344(9) 0.0066(7) 0.0046(7) 0.0064(7)
C39 0.0435(10) 0.0388(10) 0.0339(10) 0.0072(8) 0.0062(8) 0.0129(8)
C40 0.0483(10) 0.0321(10) 0.0398(10) 0.0059(8) 0.0049(8) 0.0134(8)
C41 0.0374(9) 0.0320(9) 0.0387(10) 0.0104(7) 0.0016(7) 0.0041(7)
C42 0.0447(10) 0.0341(9) 0.0318(9) 0.0063(7) 0.0056(8) 0.0059(8)
C43 0.0419(10) 0.0308(9) 0.0367(10) 0.0051(7) 0.0056(7) 0.0068(8)
C45 0.0664(14) 0.0428(12) 0.0667(15) 0.0233(11) 0.0072(12) 0.0204(11)
C46 0.0604(13) 0.0548(14) 0.0437(12) 0.0222(10) -0.0015(10) 0.0052(11)
C47 0.0469(10) 0.0426(11) 0.0356(10) 0.0115(9) 0.0038(8) 0.0110(9)
C49 0.0481(10) 0.0401(10) 0.0355(9) 0.0084(8) 0.0034(8) 0.0103(8)

loop_
_atom_type_symbol
_atom_type_description
_atom_type_scat_dispersion_real
_atom_type_scat_dispersion_imag
_atom_type_scat_source
C C 0.0033 0.0016 'International Tables Vol C Tables 4.2.6.8 and 6.1.1.4'
H H 0.0000 0.0000 'International Tables Vol C Tables 4.2.6.8 and 6.1.1.4'
N N 0.0061 0.0033 'International Tables Vol C Tables 4.2.6.8 and 6.1.1.4'
O O 0.0106 0.0060 'International Tables Vol C Tables 4.2.6.8 and 6.1.1.4'

loop_
_diffrn_radiation_wavelength
0.71073

loop_
_geom_angle_atom_site_label_1
_geom_angle_atom_site_label_2
_geom_angle_atom_site_label_3
_geom_angle
_geom_angle_site_symmetry_1
_geom_angle_site_symmetry_3
_geom_angle_publ_flag
C8 O11 C12 116.82(16) . . ?
C33 O36 C37 117.04(17) . . ?
C16 N19 C21 120.13(17) . . ?
C16 N19 C20 118.79(17) . . ?
C21 N19 C20 116.46(17) . . ?
C41 N44 C45 120.20(17) . . ?
C41 N44 C46 119.16(17) . . ?
C45 N44 C46 117.57(18) . . ?
C2 C1 C22 124.20(17) . . ?
C2 C1 C24 120.83(17) . . ?
C22 C1 C24 114.95(15) . . ?
C1 C2 C3 118.59(16) . . ?
C1 C2 C13 120.87(16) . . ?
C3 C2 C13 120.53(15) . . ?
C4 C3 C2 125.96(17) . . ?
C3 C4 C5 125.71(17) . . ?
C6 C5 C10 117.13(17) . . ?
C6 C5 C4 123.06(16) . . ?
C10 C5 C4 119.81(16) . . ?
C7 C6 C5 121.28(17) . . ?
C6 C7 C8 120.42(18) . . ?
O11 C8 C9 125.13(16) . . ?
O11 C8 C7 115.26(16) . . ?
C9 C8 C7 119.59(17) . . ?
C10 C9 C8 119.47(17) . . ?
C9 C10 C5 122.01(17) . . ?
C18 C13 C14 117.33(16) . . ?
C18 C13 C2 122.44(15) . . ?
C14 C13 C2 120.23(16) . . ?
C15 C14 C13 121.29(17) . . ?
C14 C15 C16 121.47(17) . . ?
N19 C16 C15 120.96(16) . . ?
N19 C16 C17 121.62(17) . . ?
C15 C16 C17 117.41(16) . . ?
C18 C17 C16 120.69(17) . . ?
C17 C18 C13 121.79(17) . . ?
N23 C22 C1 177.36(19) . . ?
N25 C24 C1 179.4(2) . . ?
C27 C26 C47 124.22(15) . . ?
C27 C26 C49 120.93(17) . . ?
C47 C26 C49 114.82(16) . . ?
C26 C27 C28 118.52(15) . . ?
C26 C27 C38 121.48(16) . . ?
C28 C27 C38 120.00(16) . . ?
C29 C28 C27 125.89(17) . . ?
C28 C29 C30 126.10(17) . . ?
C31 C30 C35 117.27(17) . . ?
C31 C30 C29 119.86(16) . . ?
C35 C30 C29 122.87(17) . . ?
C32 C31 C30 122.23(17) . . ?
C31 C32 C33 119.09(18) . . ?
O36 C33 C32 124.70(17) . . ?
O36 C33 C34 115.43(16) . . ?
C32 C33 C34 119.86(17) . . ?
C35 C34 C33 120.31(18) . . ?
C34 C35 C30 121.21(18) . . ?
C39 C38 C43 117.21(15) . . ?
C39 C38 C27 122.32(15) . . ?
C43 C38 C27 120.47(15) . . ?
C40 C39 C38 121.32(17) . . ?
C39 C40 C41 121.31(17) . . ?
N44 C41 C42 121.01(16) . . ?
N44 C41 C40 121.55(16) . . ?
C42 C41 C40 117.44(15) . . ?
C43 C42 C41 121.05(16) . . ?
C42 C43 C38 121.64(17) . . ?
N48 C47 C26 177.4(2) . . ?
N50 C49 C26 179.1(2) . . ?
C4 C3 H3 118.3(12) . . ?
C2 C3 H3 115.6(12) . . ?
C3 C4 H4 117.0(12) . . ?
C5 C4 H4 117.3(12) . . ?
C7 C6 H6 118.9(11) . . ?
C5 C6 H6 119.8(11) . . ?
C6 C7 H7 121.4(13) . . ?
C8 C7 H7 118.1(13) . . ?
C10 C9 H9 120.7(13) . . ?
C8 C9 H9 119.8(13) . . ?
C9 C10 H10 120.3(10) . . ?
C5 C10 H10 117.6(11) . . ?
O11 C12 H12A 103.8(13) . . ?
O11 C12 H12B 114.0(16) . . ?
H12A C12 H12B 107(2) . . ?
O11 C12 H12C 109.8(14) . . ?
H12A C12 H12C 115(2) . . ?
H12B C12 H12C 107(2) . . ?
C15 C14 H14 118.5(11) . . ?
C13 C14 H14 120.0(11) . . ?
C14 C15 H15 117.6(11) . . ?
C16 C15 H15 120.9(11) . . ?
C18 C17 H17 119.4(11) . . ?
C16 C17 H17 119.9(11) . . ?
C17 C18 H18 118.6(12) . . ?
C13 C18 H18 119.5(12) . . ?
N19 C20 H20 111.7(16) . . ?
N19 C20 H20B 113.5(13) . . ?
H20 C20 H20B 105(2) . . ?
N19 C20 H20C 110.4(16) . . ?
H20 C20 H20C 110(2) . . ?
H20B C20 H20C 106(2) . . ?
N19 C21 H21A 106.6(15) . . ?
N19 C21 H21B 110.7(15) . . ?
H21A C21 H21B 104(2) . . ?
N19 C21 H21C 117.7(18) . . ?
H21A C21 H21C 110(2) . . ?
H21B C21 H21C 108(2) . . ?
C29 C28 H28 121.0(13) . . ?
C27 C28 H28 113.0(13) . . ?
C28 C29 H29 120.9(12) . . ?
C30 C29 H29 113.0(12) . . ?
C32 C31 H31 121.0(13) . . ?
C30 C31 H31 116.7(13) . . ?
C31 C32 H32 119.9(12) . . ?
C33 C32 H32 121.0(12) . . ?
C35 C34 H34 120.5(15) . . ?
C33 C34 H34 119.1(15) . . ?
C34 C35 H35 117.8(12) . . ?
C30 C35 H35 120.9(12) . . ?
O36 C37 H37A 114.4(17) . . ?
O36 C37 H37B 104.1(17) . . ?
H37A C37 H37B 108(2) . . ?
O36 C37 H37C 109.5(19) . . ?
H37A C37 H37C 111(2) . . ?
H37B C37 H37C 110(2) . . ?
C40 C39 H39 120.6(11) . . ?
C38 C39 H39 118.1(11) . . ?
C39 C40 H40 118.9(12) . . ?
C41 C40 H40 119.8(12) . . ?
C43 C42 H42 118.8(12) . . ?
C41 C42 H42 120.2(12) . . ?
C42 C43 H43 117.5(11) . . ?
C38 C43 H43 120.8(11) . . ?
N44 C45 H45A 111.5(15) . . ?
N44 C45 H45B 108.2(19) . . ?
H45A C45 H45B 110(2) . . ?
N44 C45 H45C 111.8(14) . . ?
H45A C45 H45C 106(2) . . ?
H45B C45 H45C 109(2) . . ?
N44 C46 H46 109.7(15) . . ?
N44 C46 H46B 111.6(14) . . ?
H46 C46 H46B 105.9(19) . . ?
N44 C46 H46C 112.4(14) . . ?
H46 C46 H46C 119(2) . . ?
H46B C46 H46C 97.6(19) . . ?

loop_
_geom_bond_atom_site_label_1
_geom_bond_atom_site_label_2
_geom_bond_distance
_geom_bond_site_symmetry_2
_geom_bond_publ_flag
O11 C8 1.367(2) . ?
O11 C12 1.431(3) . ?
O36 C33 1.369(2) . ?
O36 C37 1.423(3) . ?
N19 C16 1.381(2) . ?
N19 C21 1.442(3) . ?
N19 C20 1.446(3) . ?
N23 C22 1.150(2) . ?
N25 C24 1.148(2) . ?
N44 C41 1.380(2) . ?
N44 C45 1.445(3) . ?
N44 C46 1.445(3) . ?
N48 C47 1.145(2) . ?
N50 C49 1.147(2) . ?
C1 C2 1.383(2) . ?
C1 C22 1.429(3) . ?
C1 C24 1.434(3) . ?
C2 C3 1.450(3) . ?
C2 C13 1.469(2) . ?
C3 C4 1.343(3) . ?
C4 C5 1.453(3) . ?
C5 C6 1.402(3) . ?
C5 C10 1.404(2) . ?
C6 C7 1.373(3) . ?
C7 C8 1.395(3) . ?
C8 C9 1.388(3) . ?
C9 C10 1.380(3) . ?
C13 C18 1.399(3) . ?
C13 C14 1.402(2) . ?
C14 C15 1.376(3) . ?
C15 C16 1.399(3) . ?
C16 C17 1.412(3) . ?
C17 C18 1.377(3) . ?
C26 C27 1.380(3) . ?
C26 C47 1.435(3) . ?
C26 C49 1.435(2) . ?
C27 C28 1.453(3) . ?
C27 C38 1.463(2) . ?
C28 C29 1.335(3) . ?
C29 C30 1.457(3) . ?
C30 C31 1.389(3) . ?
C30 C35 1.406(3) . ?
C31 C32 1.385(3) . ?
C32 C33 1.388(3) . ?
C33 C34 1.391(3) . ?
C34 C35 1.371(3) . ?
C38 C39 1.401(2) . ?
C38 C43 1.405(2) . ?
C39 C40 1.378(3) . ?
C40 C41 1.405(3) . ?
C41 C42 1.403(3) . ?
C42 C43 1.375(3) . ?
C3 H3 0.99(2) . ?
C4 H4 0.98(2) . ?
C6 H6 0.98(2) . ?
C7 H7 1.03(2) . ?
C9 H9 0.96(2) . ?
C10 H10 0.986(19) . ?
C12 H12A 0.97(3) . ?
C12 H12B 0.99(3) . ?
C12 H12C 1.00(3) . ?
C14 H14 1.00(2) . ?
C15 H15 0.989(19) . ?
C17 H17 0.97(2) . ?
C18 H18 0.99(2) . ?
C20 H20 0.98(3) . ?
C20 H20B 1.04(3) . ?
C20 H20C 0.98(3) . ?
C21 H21A 1.01(3) . ?
C21 H21B 1.02(3) . ?
C21 H21C 0.98(3) . ?
C28 H28 0.97(2) . ?
C29 H29 0.97(2) . ?
C31 H31 0.95(2) . ?
C32 H32 0.97(2) . ?
C34 H34 1.01(2) . ?
C35 H35 1.00(2) . ?
C37 H37A 0.97(3) . ?
C37 H37B 1.00(3) . ?
C37 H37C 1.01(3) . ?
C39 H39 0.98(2) . ?
C40 H40 1.00(2) . ?
C42 H42 0.95(2) . ?
C43 H43 0.97(2) . ?
C45 H45A 1.02(3) . ?
C45 H45B 0.94(3) . ?
C45 H45C 1.03(3) . ?
C46 H46 0.99(3) . ?
C46 H46B 1.02(3) . ?
C46 H46C 0.99(3) . ?

loop_
_geom_torsion_atom_site_label_1
_geom_torsion_atom_site_label_2
_geom_torsion_atom_site_label_3
_geom_torsion_atom_site_label_4
_geom_torsion
_geom_torsion_site_symmetry_1
_geom_torsion_site_symmetry_2
_geom_torsion_site_symmetry_3
_geom_torsion_site_symmetry_4
_geom_torsion_publ_flag
C22 C1 C2 C3 174.54(17) . . . . ?
C24 C1 C2 C3 -3.7(3) . . . . ?
C22 C1 C2 C13 -4.7(3) . . . . ?
C24 C1 C2 C13 177.07(16) . . . . ?
C1 C2 C3 C4 163.72(18) . . . . ?
C13 C2 C3 C4 -17.0(3) . . . . ?
C2 C3 C4 C5 -179.32(17) . . . . ?
C3 C4 C5 C6 -6.5(3) . . . . ?
C3 C4 C5 C10 173.51(18) . . . . ?
C10 C5 C6 C7 -1.3(3) . . . . ?
C4 C5 C6 C7 178.73(17) . . . . ?
C5 C6 C7 C8 -1.3(3) . . . . ?
C12 O11 C8 C9 -8.5(3) . . . . ?
C12 O11 C8 C7 172.94(19) . . . . ?
C6 C7 C8 O11 -178.49(17) . . . . ?
C6 C7 C8 C9 2.9(3) . . . . ?
O11 C8 C9 C10 179.75(17) . . . . ?
C7 C8 C9 C10 -1.8(3) . . . . ?
C8 C9 C10 C5 -0.9(3) . . . . ?
C6 C5 C10 C9 2.4(3) . . . . ?
C4 C5 C10 C9 -177.60(17) . . . . ?
C1 C2 C13 C18 -41.8(3) . . . . ?
C3 C2 C13 C18 138.96(18) . . . . ?
C1 C2 C13 C14 137.69(18) . . . . ?
C3 C2 C13 C14 -41.6(2) . . . . ?
C18 C13 C14 C15 -0.2(3) . . . . ?
C2 C13 C14 C15 -179.72(16) . . . . ?
C13 C14 C15 C16 -0.7(3) . . . . ?
C21 N19 C16 C15 176.35(19) . . . . ?
C20 N19 C16 C15 21.3(3) . . . . ?
C21 N19 C16 C17 -4.5(3) . . . . ?
C20 N19 C16 C17 -159.52(18) . . . . ?
C14 C15 C16 N19 -179.27(16) . . . . ?
C14 C15 C16 C17 1.5(3) . . . . ?
N19 C16 C17 C18 179.31(17) . . . . ?
C15 C16 C17 C18 -1.5(3) . . . . ?
C16 C17 C18 C13 0.6(3) . . . . ?
C14 C13 C18 C17 0.2(3) . . . . ?
C2 C13 C18 C17 179.73(16) . . . . ?
C2 C1 C22 N23 -155(4) . . . . ?
C24 C1 C22 N23 23(5) . . . . ?
C2 C1 C24 N25 6E1(3) . . . . ?
C22 C1 C24 N25 -12E1(3) . . . . ?
C47 C26 C27 C28 -174.83(16) . . . . ?
C49 C26 C27 C28 3.3(3) . . . . ?
C47 C26 C27 C38 4.9(3) . . . . ?
C49 C26 C27 C38 -176.95(15) . . . . ?
C26 C27 C28 C29 -162.14(18) . . . . ?
C38 C27 C28 C29 18.1(3) . . . . ?
C27 C28 C29 C30 179.80(15) . . . . ?
C28 C29 C30 C31 -177.31(17) . . . . ?
C28 C29 C30 C35 3.1(3) . . . . ?
C35 C30 C31 C32 -1.7(2) . . . . ?
C29 C30 C31 C32 178.73(15) . . . . ?
C30 C31 C32 C33 0.9(3) . . . . ?
C37 O36 C33 C32 2.4(3) . . . . ?
C37 O36 C33 C34 -178.4(2) . . . . ?
C31 C32 C33 O36 179.90(16) . . . . ?
C31 C32 C33 C34 0.7(3) . . . . ?
O36 C33 C34 C35 179.13(16) . . . . ?
C32 C33 C34 C35 -1.6(3) . . . . ?
C33 C34 C35 C30 0.9(3) . . . . ?
C31 C30 C35 C34 0.7(3) . . . . ?
C29 C30 C35 C34 -179.67(16) . . . . ?
C26 C27 C38 C39 41.0(3) . . . . ?
C28 C27 C38 C39 -139.22(18) . . . . ?
C26 C27 C38 C43 -138.87(18) . . . . ?
C28 C27 C38 C43 40.9(2) . . . . ?
C43 C38 C39 C40 -0.8(3) . . . . ?
C27 C38 C39 C40 179.31(17) . . . . ?
C38 C39 C40 C41 -0.6(3) . . . . ?
C45 N44 C41 C42 179.61(19) . . . . ?
C46 N44 C41 C42 -20.7(3) . . . . ?
C45 N44 C41 C40 0.3(3) . . . . ?
C46 N44 C41 C40 160.02(19) . . . . ?
C39 C40 C41 N44 -178.95(18) . . . . ?
C39 C40 C41 C42 1.7(3) . . . . ?
N44 C41 C42 C43 179.17(17) . . . . ?
C40 C41 C42 C43 -1.5(3) . . . . ?
C41 C42 C43 C38 0.1(3) . . . . ?
C39 C38 C43 C42 1.0(3) . . . . ?
C27 C38 C43 C42 -179.08(17) . . . . ?
C27 C26 C47 N48 160(4) . . . . ?
C49 C26 C47 N48 -18(5) . . . . ?
C27 C26 C49 N50 -35(14) . . . . ?
C47 C26 C49 N50 144(14) . . . . ?
